data_7200765
loop_
_publ_author_name
'McMurtrie, John'
'Dance, Ian'

_publ_section_title
;
 Crystal packing in metal complexes of 4&#x2032;-phenylterpyridine and
 related ligands: occurrence of the 2D and 1D terpy embrace arrays
;
_journal_issue 6
_journal_name_full CrystEngComm
_journal_page_first 1141
_journal_paper_doi 10.1039/b821883h
_journal_volume 11
_journal_year 2009
_chemical_formula_moiety 'C42 H30 N6 Ni1, 2(P1 F6), 4(C2 H3 N1)'
_chemical_formula_sum 'C50 H42 F12 N10 Ni P2'
_chemical_formula_weight 1131.59
_chemical_name_common '[Ni(terpyPh)2](PF6)2.4MeCN'
_chemical_name_systematic
;
?
;
_space_group_IT_number 9
_symmetry_cell_setting monoclinic
_symmetry_space_group_name_Hall 'C -2yc'
_symmetry_space_group_name_H-M 'C 1 c 1'
_atom_sites_solution_hydrogens geom
_atom_sites_solution_primary direct
_atom_sites_solution_secondary difmap
_audit_creation_method SHELXL-97
_cell_angle_alpha 90.00
_cell_angle_beta 94.370(2)
_cell_angle_gamma 90.00
_cell_formula_units_Z 4
_cell_length_a 12.278(1)
_cell_length_b 12.330(1)
_cell_length_c 31.945(4)
_cell_measurement_reflns_used 1023
_cell_measurement_temperature 150(2)
_cell_measurement_theta_max 28.228
_cell_measurement_theta_min 2.360
_cell_volume 4822.0(8)
_computing_cell_refinement 'SAINT (Bruker,1995)'
_computing_data_collection 'SMART (Bruker,1995)'
_computing_data_reduction 'SAINT and XPREP (Bruker, 1995)'
_computing_molecular_graphics
;ORTEPIII (Farrugia, 1997)
WINGX-32 (Farrugia, 1999)
;
_computing_publication_material 'enCIFer 1.0 (CCDC, 2003)'
_computing_structure_refinement 'SHELXL-97 (Sheldrick, 1997)'
_computing_structure_solution 'SIR97 (Altomare, et. al. 1997)'
_diffrn_ambient_temperature 150(2)
_diffrn_measured_fraction_theta_full 0.990
_diffrn_measured_fraction_theta_max 0.960
_diffrn_measurement_device_type 'BRUKER SMART 1000 CCD'
_diffrn_measurement_method \w
_diffrn_radiation_monochromator graphite
_diffrn_radiation_source 'sealed tube'
_diffrn_radiation_type MoK\a
_diffrn_radiation_wavelength 0.71073
_diffrn_reflns_av_R_equivalents 0.0535
_diffrn_reflns_av_sigmaI/netI 0.0312
_diffrn_reflns_limit_h_max 16
_diffrn_reflns_limit_h_min -16
_diffrn_reflns_limit_k_max 16
_diffrn_reflns_limit_k_min -16
_diffrn_reflns_limit_l_max 42
_diffrn_reflns_limit_l_min -43
_diffrn_reflns_number 32217
_diffrn_reflns_theta_full 25.00
_diffrn_reflns_theta_max 28.79
_diffrn_reflns_theta_min 2.34
_diffrn_standards_decay_% 0
_diffrn_standards_number 0
_exptl_absorpt_coefficient_mu 0.565
_exptl_absorpt_correction_T_max 0.912
_exptl_absorpt_correction_T_min 0.790
_exptl_absorpt_correction_type multi-scan
_exptl_absorpt_process_details 'SADABS (Sheldrick, 1999)'
_exptl_crystal_colour orange
_exptl_crystal_density_diffrn 1.559
_exptl_crystal_density_method 'not measured'
_exptl_crystal_description 'rectangular prism'
_exptl_crystal_F_000 2312
_exptl_crystal_size_max 0.318
_exptl_crystal_size_mid 0.279
_exptl_crystal_size_min 0.164
_refine_diff_density_max 0.695
_refine_diff_density_min -0.630
_refine_diff_density_rms 0.073
_refine_ls_abs_structure_details 'Flack H D (1983), Acta Cryst. A39, 876-881'
_refine_ls_abs_structure_Flack 0.033(11)
_refine_ls_extinction_method none
_refine_ls_goodness_of_fit_ref 1.008
_refine_ls_hydrogen_treatment constr
_refine_ls_matrix_type full
_refine_ls_number_parameters 643
_refine_ls_number_reflns 11544
_refine_ls_number_restraints 86
_refine_ls_restrained_S_all 1.023
_refine_ls_R_factor_all 0.0485
_refine_ls_R_factor_gt 0.0465
_refine_ls_shift/su_max 0.002
_refine_ls_shift/su_mean 0.000
_refine_ls_structure_factor_coef Fsqd
_refine_ls_weighting_details 'calc w=1/[\s^2^(Fo^2^)+(0.0080P)^2^+21.0000P] where P=(Fo^2^+2Fc^2^)/3'
_refine_ls_weighting_scheme calc
_refine_ls_wR_factor_gt 0.0990
_refine_ls_wR_factor_ref 0.0999
_reflns_number_gt 11020
_reflns_number_total 11544
_reflns_threshold_expression >2sigma(I)
_cod_data_source_file b821883h.txt
_cod_data_source_block jcm10_1a
_cod_original_cell_volume 4822.0(9)
_cod_original_sg_symbol_H-M Cc
_cod_database_code 7200765

loop_
_symmetry_equiv_pos_as_xyz
'x, y, z'
'x, -y, z+1/2'
'x+1/2, y+1/2, z'
'x+1/2, -y+1/2, z+1/2'

loop_
_atom_site_label
_atom_site_type_symbol
_atom_site_fract_x
_atom_site_fract_y
_atom_site_fract_z
_atom_site_U_iso_or_equiv
_atom_site_adp_type
_atom_site_occupancy
_atom_site_symmetry_multiplicity
_atom_site_calc_flag
_atom_site_refinement_flags
_atom_site_disorder_assembly
_atom_site_disorder_group
Ni1 Ni 0.92384(2) 0.79085(3) 0.475471(13) 0.01647(7) Uani 1 1 d . . .
P1A P 0.63600(15) 0.63614(15) 0.61035(6) 0.0267(3) Uiso 0.60 1 d PD A 1
F1A F 0.5911(4) 0.5702(4) 0.57098(16) 0.0483(4) Uiso 0.60 1 d PD A 1
F2A F 0.5119(5) 0.6431(5) 0.6247(2) 0.0483(4) Uiso 0.60 1 d PD A 1
F3A F 0.6744(4) 0.7074(4) 0.65005(14) 0.0483(4) Uiso 0.60 1 d PD A 1
F4A F 0.7546(4) 0.6340(4) 0.59629(15) 0.0483(4) Uiso 0.60 1 d PD A 1
F5A F 0.6120(4) 0.7445(4) 0.58412(14) 0.0483(4) Uiso 0.60 1 d PD A 1
F6A F 0.6566(4) 0.5307(4) 0.63589(15) 0.0483(4) Uiso 0.60 1 d PD A 1
P1B P 0.6180(2) 0.6552(2) 0.60934(9) 0.0267(3) Uiso 0.40 1 d PD B 2
F1B F 0.6110(6) 0.5523(6) 0.5770(2) 0.0483(4) Uiso 0.40 1 d PD B 2
F2B F 0.5034(7) 0.6243(7) 0.6225(3) 0.0483(4) Uiso 0.40 1 d PD B 2
F3B F 0.6349(5) 0.7441(5) 0.6422(2) 0.0483(4) Uiso 0.40 1 d PD B 2
F4B F 0.7390(5) 0.6747(5) 0.5954(2) 0.0483(4) Uiso 0.40 1 d PD B 2
F5B F 0.5704(5) 0.7296(5) 0.5742(2) 0.0483(4) Uiso 0.40 1 d PD B 2
F6B F 0.6697(6) 0.5668(5) 0.6442(2) 0.0483(4) Uiso 0.40 1 d PD B 2
P2A P 1.0434(2) 0.4629(2) 0.34567(9) 0.0285(3) Uiso 0.50 1 d PD C 1
F7A F 0.9700(5) 0.4262(5) 0.37817(18) 0.0586(4) Uiso 0.50 1 d PD C 1
F8A F 1.0383(5) 0.5856(5) 0.3607(2) 0.0586(4) Uiso 0.50 1 d PD C 1
F9A F 1.1339(5) 0.5019(5) 0.31361(19) 0.0586(4) Uiso 0.50 1 d PD C 1
F10A F 1.0632(5) 0.3452(5) 0.3301(2) 0.0586(4) Uiso 0.50 1 d PD C 1
F11A F 0.9539(5) 0.4840(5) 0.31047(18) 0.0586(4) Uiso 0.50 1 d PD C 1
F12A F 1.1484(5) 0.4470(5) 0.37905(19) 0.0586(4) Uiso 0.50 1 d PD C 1
P2B P 1.0577(2) 0.4801(2) 0.34543(9) 0.0285(3) Uiso 0.50 1 d PD D 2
F7B F 0.9456(5) 0.4741(5) 0.36767(19) 0.0586(4) Uiso 0.50 1 d PD D 2
F8B F 1.0798(5) 0.5936(5) 0.3648(2) 0.0586(4) Uiso 0.50 1 d PD D 2
F9B F 1.1662(5) 0.4790(5) 0.32474(19) 0.0586(4) Uiso 0.50 1 d PD D 2
F10B F 1.0346(5) 0.3571(5) 0.3285(2) 0.0586(4) Uiso 0.50 1 d PD D 2
F11B F 0.9961(5) 0.5236(5) 0.30446(18) 0.0586(4) Uiso 0.50 1 d PD D 2
F12B F 1.1162(5) 0.4304(5) 0.38701(19) 0.0586(4) Uiso 0.50 1 d PD D 2
N1 N 0.9931(2) 0.6411(2) 0.49170(8) 0.0179(5) Uani 1 1 d . . .
N2 N 0.9368(2) 0.7988(2) 0.53667(9) 0.0179(6) Uani 1 1 d . . .
N3 N 0.8585(2) 0.9427(2) 0.48571(8) 0.0189(5) Uani 1 1 d . . .
N4 N 1.0722(2) 0.8579(2) 0.46113(8) 0.0190(5) Uani 1 1 d . . .
N5 N 0.9106(2) 0.7863(2) 0.41416(9) 0.0174(6) Uani 1 1 d . . .
N6 N 0.7691(2) 0.7248(2) 0.46322(8) 0.0182(5) Uani 1 1 d . . .
N7 N 0.7331(3) 0.2921(4) 0.58445(13) 0.0609(12) Uani 1 1 d . . .
N8 N 0.6235(5) 1.0002(4) 0.65321(17) 0.0897(18) Uani 1 1 d U . .
N9 N 0.6890(4) 0.4567(5) 0.30036(16) 0.0823(17) Uani 1 1 d U . .
N10 N 1.4115(4) 0.5716(4) 0.35908(14) 0.0616(12) Uani 1 1 d . . .
C1 C 1.0166(2) 0.5631(3) 0.46588(10) 0.0219(6) Uani 1 1 d . . .
H1 H 1.0058 0.5752 0.4365 0.026 Uiso 1 1 calc R . .
C2 C 1.0561(3) 0.4646(3) 0.48003(12) 0.0265(7) Uani 1 1 d . . .
H2 H 1.0711 0.4088 0.4608 0.032 Uiso 1 1 calc R . .
C3 C 1.0734(3) 0.4481(3) 0.52201(13) 0.0312(8) Uani 1 1 d . . .
H3 H 1.1003 0.3803 0.5325 0.037 Uiso 1 1 calc R . .
C4 C 1.0520(3) 0.5298(3) 0.54919(10) 0.0257(7) Uani 1 1 d . . .
H4 H 1.0659 0.5206 0.5786 0.031 Uiso 1 1 calc R . .
C5 C 1.0100(2) 0.6253(2) 0.53304(10) 0.0200(6) Uani 1 1 d . . .
C6 C 0.9788(2) 0.7158(2) 0.55866(9) 0.0191(6) Uani 1 1 d . . .
C7 C 0.9881(3) 0.7188(3) 0.60180(10) 0.0226(6) Uani 1 1 d . . .
H7 H 1.0192 0.6595 0.6175 0.027 Uiso 1 1 calc R . .
C8 C 0.9522(3) 0.8083(3) 0.62183(11) 0.0229(7) Uani 1 1 d . . .
C9 C 0.9092(3) 0.8934(3) 0.59831(10) 0.0225(6) Uani 1 1 d . . .
H9 H 0.8833 0.9562 0.6116 0.027 Uiso 1 1 calc R . .
C10 C 0.9041(2) 0.8869(2) 0.55559(10) 0.0204(6) Uani 1 1 d . . .
C11 C 0.8624(2) 0.9712(2) 0.52629(9) 0.0193(6) Uani 1 1 d . . .
C12 C 0.8301(3) 1.0713(3) 0.53826(10) 0.0248(6) Uani 1 1 d . . .
H12 H 0.8344 1.0908 0.5671 0.030 Uiso 1 1 calc R . .
C13 C 0.7911(3) 1.1436(3) 0.50802(13) 0.0311(8) Uani 1 1 d . . .
H13 H 0.7680 1.2139 0.5158 0.037 Uiso 1 1 calc R . .
C14 C 0.7858(3) 1.1140(3) 0.46695(11) 0.0273(7) Uani 1 1 d . . .
H14 H 0.7588 1.1628 0.4456 0.033 Uiso 1 1 calc R . .
C15 C 0.8202(2) 1.0122(3) 0.45707(10) 0.0223(6) Uani 1 1 d . . .
H15 H 0.8162 0.9910 0.4284 0.027 Uiso 1 1 calc R . .
C16 C 0.9616(3) 0.8141(3) 0.66792(11) 0.0247(7) Uani 1 1 d . . .
C17 C 0.9547(3) 0.7203(3) 0.69127(11) 0.0319(7) Uani 1 1 d . . .
H17 H 0.9408 0.6529 0.6775 0.038 Uiso 1 1 calc R . .
C18 C 0.9681(3) 0.7242(3) 0.73431(11) 0.0373(9) Uani 1 1 d . . .
H18 H 0.9644 0.6595 0.7503 0.045 Uiso 1 1 calc R . .
C19 C 0.9866(4) 0.8211(4) 0.75399(12) 0.0374(9) Uani 1 1 d . . .
H19 H 0.9970 0.8237 0.7838 0.045 Uiso 1 1 calc R . .
C20 C 0.9904(3) 0.9136(3) 0.73147(11) 0.0364(8) Uani 1 1 d . . .
H20 H 1.0017 0.9811 0.7455 0.044 Uiso 1 1 calc R . .
C21 C 0.9779(3) 0.9105(3) 0.68840(11) 0.0306(7) Uani 1 1 d . . .
H21 H 0.9806 0.9758 0.6728 0.037 Uiso 1 1 calc R . .
C22 C 1.1530(3) 0.8915(3) 0.48757(10) 0.0234(6) Uani 1 1 d . . .
H22 H 1.1435 0.8885 0.5168 0.028 Uiso 1 1 calc R . .
C23 C 1.2491(3) 0.9301(3) 0.47508(11) 0.0270(7) Uani 1 1 d . . .
H23 H 1.3059 0.9527 0.4950 0.032 Uiso 1 1 calc R . .
C24 C 1.2616(3) 0.9355(3) 0.43291(12) 0.0291(8) Uani 1 1 d . . .
H24 H 1.3277 0.9619 0.4230 0.035 Uiso 1 1 calc R . .
C25 C 1.1774(3) 0.9022(3) 0.40511(11) 0.0271(7) Uani 1 1 d . . .
H25 H 1.1841 0.9064 0.3757 0.033 Uiso 1 1 calc R . .
C26 C 1.0846(2) 0.8633(2) 0.42006(10) 0.0209(6) Uani 1 1 d . . .
C27 C 0.9901(2) 0.8247(2) 0.39295(9) 0.0185(5) Uani 1 1 d . . .
C28 C 0.9804(3) 0.8275(3) 0.35005(9) 0.0216(6) Uani 1 1 d . . .
H28 H 1.0378 0.8561 0.3351 0.026 Uiso 1 1 calc R . .
C29 C 0.8877(3) 0.7890(3) 0.32885(11) 0.0220(7) Uani 1 1 d . . .
C30 C 0.8055(3) 0.7490(3) 0.35169(10) 0.0221(6) Uani 1 1 d . . .
H30 H 0.7404 0.7209 0.3377 0.027 Uiso 1 1 calc R . .
C31 C 0.8185(2) 0.7503(2) 0.39434(9) 0.0189(6) Uani 1 1 d . . .
C32 C 0.7372(2) 0.7168(2) 0.42251(9) 0.0194(6) Uani 1 1 d . . .
C33 C 0.6347(3) 0.6812(3) 0.40911(10) 0.0261(7) Uani 1 1 d . . .
H33 H 0.6132 0.6755 0.3800 0.031 Uiso 1 1 calc R . .
C34 C 0.5644(3) 0.6542(3) 0.43826(13) 0.0308(8) Uani 1 1 d . . .
H34 H 0.4927 0.6300 0.4296 0.037 Uiso 1 1 calc R . .
C35 C 0.5963(3) 0.6618(3) 0.47977(11) 0.0272(7) Uani 1 1 d . . .
H35 H 0.5481 0.6431 0.5005 0.033 Uiso 1 1 calc R . .
C36 C 0.7007(3) 0.6974(3) 0.49087(10) 0.0218(6) Uani 1 1 d . . .
H36 H 0.7241 0.7024 0.5198 0.026 Uiso 1 1 calc R . .
C37 C 0.8741(3) 0.7914(3) 0.28293(11) 0.0243(7) Uani 1 1 d . . .
C38 C 0.9630(3) 0.7833(3) 0.25971(10) 0.0311(7) Uani 1 1 d . . .
H38 H 1.0336 0.7723 0.2734 0.037 Uiso 1 1 calc R . .
C39 C 0.9505(3) 0.7912(3) 0.21677(11) 0.0367(8) Uani 1 1 d . . .
H39 H 1.0126 0.7859 0.2009 0.044 Uiso 1 1 calc R . .
C40 C 0.8499(4) 0.8065(4) 0.19683(12) 0.0362(9) Uani 1 1 d . . .
H40 H 0.8419 0.8131 0.1671 0.043 Uiso 1 1 calc R . .
C41 C 0.7601(3) 0.8123(3) 0.21959(11) 0.0351(8) Uani 1 1 d . . .
H41 H 0.6895 0.8206 0.2056 0.042 Uiso 1 1 calc R . .
C42 C 0.7715(3) 0.8064(3) 0.26239(11) 0.0301(7) Uani 1 1 d . . .
H42 H 0.7092 0.8125 0.2781 0.036 Uiso 1 1 calc R . .
C43 C 0.7946(4) 0.3439(4) 0.60221(14) 0.0439(10) Uani 1 1 d . . .
C44 C 0.8772(4) 0.4087(4) 0.62424(17) 0.0578(12) Uani 1 1 d . . .
H44A H 0.9486 0.3742 0.6225 0.087 Uiso 1 1 calc R . .
H44B H 0.8615 0.4151 0.6538 0.087 Uiso 1 1 calc R . .
H44C H 0.8780 0.4810 0.6116 0.087 Uiso 1 1 calc R . .
C45 C 0.6544(4) 0.9572(4) 0.68239(15) 0.0542(13) Uani 1 1 d . . .
C46 C 0.6948(4) 0.9015(4) 0.71944(14) 0.0506(11) Uani 1 1 d . . .
H46A H 0.7687 0.9270 0.7280 0.076 Uiso 1 1 calc R . .
H46B H 0.6966 0.8234 0.7138 0.076 Uiso 1 1 calc R . .
H46C H 0.6468 0.9157 0.7420 0.076 Uiso 1 1 calc R . .
C47 C 0.7284(4) 0.4848(5) 0.27259(17) 0.0548(13) Uani 1 1 d . . .
C48 C 0.7781(4) 0.5193(4) 0.23578(14) 0.0508(11) Uani 1 1 d . . .
H48A H 0.7343 0.5773 0.2220 0.076 Uiso 1 1 calc R . .
H48B H 0.7822 0.4579 0.2165 0.076 Uiso 1 1 calc R . .
H48C H 0.8519 0.5463 0.2437 0.076 Uiso 1 1 calc R . .
C49 C 1.3534(4) 0.6349(4) 0.34545(13) 0.0422(9) Uani 1 1 d . . .
C50 C 1.2839(5) 0.7170(5) 0.32789(18) 0.0611(13) Uani 1 1 d . . .
H50A H 1.2810 0.7126 0.2972 0.092 Uiso 1 1 calc R . .
H50B H 1.3123 0.7882 0.3370 0.092 Uiso 1 1 calc R . .
H50C H 1.2104 0.7072 0.3372 0.092 Uiso 1 1 calc R . .

loop_
_atom_site_aniso_label
_atom_site_aniso_U_11
_atom_site_aniso_U_22
_atom_site_aniso_U_33
_atom_site_aniso_U_23
_atom_site_aniso_U_13
_atom_site_aniso_U_12
Ni1 0.01796(15) 0.01820(15) 0.01344(14) 0.00056(16) 0.00241(11) -0.00006(16)
N1 0.0183(11) 0.0189(12) 0.0169(11) -0.0009(9) 0.0043(9) -0.0004(9)
N2 0.0185(13) 0.0200(13) 0.0152(13) 0.0006(10) 0.0005(11) -0.0004(9)
N3 0.0174(11) 0.0211(12) 0.0181(12) 0.0013(10) 0.0008(9) -0.0005(9)
N4 0.0215(12) 0.0175(12) 0.0178(12) 0.0028(9) 0.0005(9) 0.0021(10)
N5 0.0194(13) 0.0178(13) 0.0153(13) 0.0008(9) 0.0038(11) -0.0006(10)
N6 0.0213(12) 0.0168(12) 0.0169(11) 0.0026(9) 0.0039(9) 0.0009(9)
N7 0.050(2) 0.085(3) 0.047(2) -0.021(2) -0.0001(19) 0.007(2)
N8 0.139(4) 0.053(3) 0.068(3) -0.004(2) -0.050(3) 0.011(3)
N9 0.055(3) 0.124(4) 0.068(3) 0.051(3) 0.005(2) -0.013(3)
N10 0.074(3) 0.054(3) 0.054(3) -0.001(2) -0.015(2) -0.008(2)
C1 0.0193(14) 0.0229(15) 0.0241(15) -0.0017(12) 0.0053(11) -0.0024(12)
C2 0.0263(16) 0.0220(15) 0.0320(18) -0.0045(13) 0.0075(13) 0.0020(13)
C3 0.038(2) 0.0204(16) 0.036(2) 0.0065(14) 0.0057(16) 0.0085(14)
C4 0.0287(17) 0.0261(16) 0.0225(16) 0.0071(12) 0.0028(12) 0.0055(13)
C5 0.0178(13) 0.0204(14) 0.0218(14) 0.0021(11) 0.0014(11) -0.0007(11)
C6 0.0185(13) 0.0206(14) 0.0184(14) -0.0002(11) 0.0023(11) -0.0008(11)
C7 0.0233(15) 0.0260(16) 0.0183(14) 0.0057(12) -0.0001(11) -0.0010(12)
C8 0.0244(16) 0.0281(17) 0.0166(16) -0.0015(13) 0.0030(13) -0.0059(13)
C9 0.0241(15) 0.0226(15) 0.0208(14) -0.0028(12) 0.0012(11) -0.0004(12)
C10 0.0194(14) 0.0196(14) 0.0221(15) 0.0010(11) 0.0004(11) -0.0007(11)
C11 0.0178(13) 0.0221(14) 0.0183(14) 0.0011(11) 0.0036(11) -0.0011(11)
C12 0.0269(16) 0.0246(16) 0.0228(15) -0.0012(12) 0.0007(12) 0.0039(13)
C13 0.0310(18) 0.0244(17) 0.038(2) -0.0020(15) 0.0050(15) 0.0062(14)
C14 0.0251(16) 0.0264(17) 0.0300(17) 0.0097(14) 0.0004(13) 0.0034(13)
C15 0.0195(14) 0.0268(15) 0.0204(15) 0.0046(12) 0.0005(11) -0.0001(12)
C16 0.0261(16) 0.0316(17) 0.0164(16) 0.0004(13) 0.0003(12) -0.0010(14)
C17 0.042(2) 0.0329(18) 0.0205(16) 0.0013(13) 0.0011(14) -0.0032(15)
C18 0.046(2) 0.044(2) 0.0213(17) 0.0090(15) 0.0038(15) 0.0016(18)
C19 0.040(2) 0.053(2) 0.0183(18) -0.0022(17) 0.0012(15) -0.0028(19)
C20 0.039(2) 0.047(2) 0.0230(17) -0.0082(16) 0.0009(14) -0.0104(17)
C21 0.0389(19) 0.0326(18) 0.0200(16) 0.0006(13) 0.0006(13) -0.0083(15)
C22 0.0234(15) 0.0201(14) 0.0263(16) -0.0001(12) -0.0010(12) 0.0003(12)
C23 0.0205(15) 0.0288(17) 0.0313(18) -0.0009(14) -0.0007(13) -0.0022(13)
C24 0.0203(16) 0.0337(19) 0.0337(19) 0.0007(15) 0.0056(13) -0.0050(14)
C25 0.0251(16) 0.0309(17) 0.0263(16) 0.0031(13) 0.0085(12) -0.0027(13)
C26 0.0228(14) 0.0169(13) 0.0235(15) 0.0023(11) 0.0054(12) 0.0007(11)
C27 0.0211(14) 0.0182(13) 0.0165(13) 0.0014(11) 0.0039(11) 0.0001(11)
C28 0.0248(15) 0.0240(15) 0.0166(14) 0.0019(11) 0.0059(11) -0.0011(12)
C29 0.0241(16) 0.0227(16) 0.0192(17) -0.0009(12) 0.0017(13) 0.0030(12)
C30 0.0221(14) 0.0274(16) 0.0169(14) 0.0013(12) 0.0015(11) -0.0021(12)
C31 0.0193(14) 0.0196(14) 0.0182(13) 0.0026(11) 0.0033(11) 0.0010(11)
C32 0.0210(14) 0.0202(14) 0.0174(13) 0.0013(11) 0.0033(11) -0.0005(11)
C33 0.0239(15) 0.0336(18) 0.0205(15) 0.0019(13) 0.0000(12) -0.0045(13)
C34 0.0208(16) 0.038(2) 0.0335(19) 0.0020(16) 0.0010(14) -0.0075(14)
C35 0.0255(16) 0.0315(18) 0.0258(16) 0.0054(14) 0.0089(13) -0.0018(14)
C36 0.0259(15) 0.0213(14) 0.0190(14) 0.0037(11) 0.0073(11) 0.0001(12)
C37 0.0297(17) 0.0258(17) 0.0179(16) 0.0014(12) 0.0052(13) 0.0015(13)
C38 0.0334(17) 0.041(2) 0.0197(15) 0.0024(14) 0.0048(13) 0.0045(15)
C39 0.044(2) 0.048(2) 0.0201(16) 0.0001(15) 0.0135(15) 0.0024(18)
C40 0.049(2) 0.044(2) 0.0161(17) -0.0001(15) 0.0034(16) -0.0024(18)
C41 0.042(2) 0.039(2) 0.0231(17) 0.0026(14) -0.0062(14) 0.0067(16)
C42 0.0322(17) 0.0359(19) 0.0223(16) 0.0007(14) 0.0034(13) 0.0057(14)
C43 0.045(2) 0.052(3) 0.035(2) -0.0038(19) 0.0064(18) 0.005(2)
C44 0.064(3) 0.054(3) 0.054(3) 0.002(2) 0.002(2) -0.012(2)
C45 0.067(3) 0.046(3) 0.045(3) -0.005(2) -0.030(2) -0.002(2)
C46 0.055(3) 0.053(3) 0.042(2) 0.007(2) -0.009(2) -0.005(2)
C47 0.037(2) 0.071(3) 0.055(3) 0.023(3) -0.003(2) -0.005(2)
C48 0.057(3) 0.052(3) 0.044(2) 0.007(2) 0.008(2) 0.006(2)
C49 0.045(2) 0.047(2) 0.035(2) 0.0001(18) -0.0014(17) -0.0048(19)
C50 0.063(3) 0.060(3) 0.061(3) 0.001(3) 0.008(3) 0.011(3)

loop_
_atom_type_symbol
_atom_type_description
_atom_type_scat_dispersion_real
_atom_type_scat_dispersion_imag
_atom_type_scat_source
C C 0.0033 0.0016 'International Tables Vol C Tables 4.2.6.8 and 6.1.1.4'
H H 0.0000 0.0000 'International Tables Vol C Tables 4.2.6.8 and 6.1.1.4'
N N 0.0061 0.0033 'International Tables Vol C Tables 4.2.6.8 and 6.1.1.4'
P P 0.1023 0.0942 'International Tables Vol C Tables 4.2.6.8 and 6.1.1.4'
F F 0.0171 0.0103 'International Tables Vol C Tables 4.2.6.8 and 6.1.1.4'
Ni Ni 0.3393 1.1124 'International Tables Vol C Tables 4.2.6.8 and 6.1.1.4'

loop_
_geom_angle_atom_site_label_1
_geom_angle_atom_site_label_2
_geom_angle_atom_site_label_3
_geom_angle
_geom_angle_site_symmetry_1
_geom_angle_site_symmetry_3
_geom_angle_publ_flag
N2 Ni1 N5 178.75(11) . . ?
N2 Ni1 N3 78.45(11) . . ?
N5 Ni1 N3 100.38(10) . . ?
N2 Ni1 N6 102.25(11) . . ?
N5 Ni1 N6 78.17(11) . . ?
N3 Ni1 N6 91.41(10) . . ?
N2 Ni1 N1 78.13(11) . . ?
N5 Ni1 N1 103.04(10) . . ?
N3 Ni1 N1 156.57(10) . . ?
N6 Ni1 N1 92.85(10) . . ?
N2 Ni1 N4 101.20(11) . . ?
N5 Ni1 N4 78.36(11) . . ?
N3 Ni1 N4 91.79(10) . . ?
N6 Ni1 N4 156.50(10) . . ?
N1 Ni1 N4 93.40(10) . . ?
F6A P1A F4A 91.1(3) . . ?
F6A P1A F1A 91.2(3) . . ?
F4A P1A F1A 92.3(3) . . ?
F6A P1A F3A 91.0(3) . . ?
F4A P1A F3A 90.7(3) . . ?
F1A P1A F3A 176.3(3) . . ?
F6A P1A F5A 178.8(3) . . ?
F4A P1A F5A 90.1(3) . . ?
F1A P1A F5A 88.5(3) . . ?
F3A P1A F5A 89.3(3) . . ?
F6A P1A F2A 90.8(3) . . ?
F4A P1A F2A 177.9(3) . . ?
F1A P1A F2A 88.5(3) . . ?
F3A P1A F2A 88.5(3) . . ?
F5A P1A F2A 88.0(3) . . ?
F3B P1B F5B 95.6(4) . . ?
F3B P1B F2B 93.9(4) . . ?
F5B P1B F2B 92.4(5) . . ?
F3B P1B F4B 90.2(4) . . ?
F5B P1B F4B 90.9(4) . . ?
F2B P1B F4B 174.4(4) . . ?
F3B P1B F1B 173.5(4) . . ?
F5B P1B F1B 90.2(4) . . ?
F2B P1B F1B 88.6(4) . . ?
F4B P1B F1B 86.9(4) . . ?
F3B P1B F6B 89.1(4) . . ?
F5B P1B F6B 175.2(4) . . ?
F2B P1B F6B 88.0(5) . . ?
F4B P1B F6B 88.3(4) . . ?
F1B P1B F6B 85.1(3) . . ?
F7A P2A F11A 97.1(4) . . ?
F7A P2A F10A 93.2(4) . . ?
F11A P2A F10A 92.6(4) . . ?
F7A P2A F8A 92.2(4) . . ?
F11A P2A F8A 91.0(3) . . ?
F10A P2A F8A 173.1(4) . . ?
F7A P2A F12A 89.9(3) . . ?
F11A P2A F12A 172.9(4) . . ?
F10A P2A F12A 87.8(4) . . ?
F8A P2A F12A 87.9(3) . . ?
F7A P2A F9A 174.4(4) . . ?
F11A P2A F9A 88.5(3) . . ?
F10A P2A F9A 86.9(4) . . ?
F8A P2A F9A 87.3(3) . . ?
F12A P2A F9A 84.5(3) . . ?
F9B P2B F8B 92.8(3) . . ?
F9B P2B F11B 91.3(3) . . ?
F8B P2B F11B 94.9(4) . . ?
F9B P2B F12B 90.3(3) . . ?
F8B P2B F12B 87.7(4) . . ?
F11B P2B F12B 176.9(4) . . ?
F9B P2B F7B 176.7(4) . . ?
F8B P2B F7B 89.7(3) . . ?
F11B P2B F7B 90.6(3) . . ?
F12B P2B F7B 87.7(3) . . ?
F9B P2B F10B 89.0(4) . . ?
F8B P2B F10B 175.8(4) . . ?
F11B P2B F10B 88.8(4) . . ?
F12B P2B F10B 88.5(4) . . ?
F7B P2B F10B 88.3(3) . . ?
C1 N1 C5 119.3(3) . . ?
C1 N1 Ni1 126.7(2) . . ?
C5 N1 Ni1 113.9(2) . . ?
C10 N2 C6 120.8(3) . . ?
C10 N2 Ni1 119.7(2) . . ?
C6 N2 Ni1 119.5(2) . . ?
C15 N3 C11 119.2(3) . . ?
C15 N3 Ni1 127.0(2) . . ?
C11 N3 Ni1 113.8(2) . . ?
C22 N4 C26 118.5(3) . . ?
C22 N4 Ni1 127.7(2) . . ?
C26 N4 Ni1 113.8(2) . . ?
C27 N5 C31 120.7(3) . . ?
C27 N5 Ni1 119.8(2) . . ?
C31 N5 Ni1 119.3(2) . . ?
C36 N6 C32 118.9(3) . . ?
C36 N6 Ni1 126.8(2) . . ?
C32 N6 Ni1 114.21(19) . . ?
N1 C1 C2 122.0(3) . . ?
N1 C1 H1 119.0 . . ?
C2 C1 H1 119.0 . . ?
C3 C2 C1 118.9(3) . . ?
C3 C2 H2 120.5 . . ?
C1 C2 H2 120.5 . . ?
C2 C3 C4 119.6(3) . . ?
C2 C3 H3 120.2 . . ?
C4 C3 H3 120.2 . . ?
C3 C4 C5 118.6(3) . . ?
C3 C4 H4 120.7 . . ?
C5 C4 H4 120.7 . . ?
N1 C5 C4 121.6(3) . . ?
N1 C5 C6 114.6(3) . . ?
C4 C5 C6 123.7(3) . . ?
N2 C6 C7 120.7(3) . . ?
N2 C6 C5 113.8(3) . . ?
C7 C6 C5 125.5(3) . . ?
C8 C7 C6 119.1(3) . . ?
C8 C7 H7 120.4 . . ?
C6 C7 H7 120.4 . . ?
C7 C8 C9 119.1(3) . . ?
C7 C8 C16 120.3(3) . . ?
C9 C8 C16 120.6(3) . . ?
C10 C9 C8 119.2(3) . . ?
C10 C9 H9 120.4 . . ?
C8 C9 H9 120.4 . . ?
N2 C10 C9 121.0(3) . . ?
N2 C10 C11 113.3(3) . . ?
C9 C10 C11 125.7(3) . . ?
N3 C11 C12 121.3(3) . . ?
N3 C11 C10 114.6(3) . . ?
C12 C11 C10 124.0(3) . . ?
C11 C12 C13 119.0(3) . . ?
C11 C12 H12 120.5 . . ?
C13 C12 H12 120.5 . . ?
C14 C13 C12 119.5(3) . . ?
C14 C13 H13 120.2 . . ?
C12 C13 H13 120.2 . . ?
C13 C14 C15 118.4(3) . . ?
C13 C14 H14 120.8 . . ?
C15 C14 H14 120.8 . . ?
N3 C15 C14 122.5(3) . . ?
N3 C15 H15 118.7 . . ?
C14 C15 H15 118.7 . . ?
C21 C16 C17 118.9(3) . . ?
C21 C16 C8 121.3(3) . . ?
C17 C16 C8 119.8(3) . . ?
C18 C17 C16 120.2(4) . . ?
C18 C17 H17 119.9 . . ?
C16 C17 H17 119.9 . . ?
C19 C18 C17 119.8(4) . . ?
C19 C18 H18 120.1 . . ?
C17 C18 H18 120.1 . . ?
C20 C19 C18 120.4(4) . . ?
C20 C19 H19 119.8 . . ?
C18 C19 H19 119.8 . . ?
C19 C20 C21 120.2(4) . . ?
C19 C20 H20 119.9 . . ?
C21 C20 H20 119.9 . . ?
C16 C21 C20 120.4(4) . . ?
C16 C21 H21 119.8 . . ?
C20 C21 H21 119.8 . . ?
N4 C22 C23 123.3(3) . . ?
N4 C22 H22 118.4 . . ?
C23 C22 H22 118.4 . . ?
C22 C23 C24 118.1(3) . . ?
C22 C23 H23 121.0 . . ?
C24 C23 H23 121.0 . . ?
C23 C24 C25 119.1(3) . . ?
C23 C24 H24 120.4 . . ?
C25 C24 H24 120.4 . . ?
C26 C25 C24 119.3(3) . . ?
C26 C25 H25 120.3 . . ?
C24 C25 H25 120.3 . . ?
N4 C26 C25 121.7(3) . . ?
N4 C26 C27 114.7(3) . . ?
C25 C26 C27 123.6(3) . . ?
N5 C27 C28 120.9(3) . . ?
N5 C27 C26 113.3(3) . . ?
C28 C27 C26 125.8(3) . . ?
C29 C28 C27 119.6(3) . . ?
C29 C28 H28 120.2 . . ?
C27 C28 H28 120.2 . . ?
C28 C29 C30 118.5(3) . . ?
C28 C29 C37 121.1(3) . . ?
C30 C29 C37 120.3(3) . . ?
C31 C30 C29 119.4(3) . . ?
C31 C30 H30 120.3 . . ?
C29 C30 H30 120.3 . . ?
N5 C31 C30 120.8(3) . . ?
N5 C31 C32 113.5(3) . . ?
C30 C31 C32 125.6(3) . . ?
N6 C32 C33 121.6(3) . . ?
N6 C32 C31 114.7(3) . . ?
C33 C32 C31 123.7(3) . . ?
C34 C33 C32 118.7(3) . . ?
C34 C33 H33 120.6 . . ?
C32 C33 H33 120.6 . . ?
C35 C34 C33 120.1(3) . . ?
C35 C34 H34 120.0 . . ?
C33 C34 H34 120.0 . . ?
C34 C35 C36 117.9(3) . . ?
C34 C35 H35 121.0 . . ?
C36 C35 H35 121.0 . . ?
N6 C36 C35 122.8(3) . . ?
N6 C36 H36 118.6 . . ?
C35 C36 H36 118.6 . . ?
C38 C37 C42 119.1(3) . . ?
C38 C37 C29 120.4(3) . . ?
C42 C37 C29 120.4(3) . . ?
C37 C38 C39 120.3(4) . . ?
C37 C38 H38 119.9 . . ?
C39 C38 H38 119.9 . . ?
C40 C39 C38 120.4(3) . . ?
C40 C39 H39 119.8 . . ?
C38 C39 H39 119.8 . . ?
C39 C40 C41 119.9(4) . . ?
C39 C40 H40 120.0 . . ?
C41 C40 H40 120.0 . . ?
C42 C41 C40 120.3(4) . . ?
C42 C41 H41 119.9 . . ?
C40 C41 H41 119.9 . . ?
C41 C42 C37 120.1(3) . . ?
C41 C42 H42 120.0 . . ?
C37 C42 H42 120.0 . . ?
N7 C43 C44 177.7(5) . . ?
C43 C44 H44A 109.5 . . ?
C43 C44 H44B 109.5 . . ?
H44A C44 H44B 109.5 . . ?
C43 C44 H44C 109.5 . . ?
H44A C44 H44C 109.5 . . ?
H44B C44 H44C 109.5 . . ?
N8 C45 C46 179.3(7) . . ?
C45 C46 H46A 109.5 . . ?
C45 C46 H46B 109.5 . . ?
H46A C46 H46B 109.5 . . ?
C45 C46 H46C 109.5 . . ?
H46A C46 H46C 109.5 . . ?
H46B C46 H46C 109.5 . . ?
N9 C47 C48 178.4(7) . . ?
C47 C48 H48A 109.5 . . ?
C47 C48 H48B 109.5 . . ?
H48A C48 H48B 109.5 . . ?
C47 C48 H48C 109.5 . . ?
H48A C48 H48C 109.5 . . ?
H48B C48 H48C 109.5 . . ?
N10 C49 C50 177.7(6) . . ?
C49 C50 H50A 109.5 . . ?
C49 C50 H50B 109.5 . . ?
H50A C50 H50B 109.5 . . ?
C49 C50 H50C 109.5 . . ?
H50A C50 H50C 109.5 . . ?
H50B C50 H50C 109.5 . . ?

loop_
_geom_bond_atom_site_label_1
_geom_bond_atom_site_label_2
_geom_bond_distance
_geom_bond_site_symmetry_2
_geom_bond_publ_flag
Ni1 N2 1.952(3) . ?
Ni1 N5 1.954(3) . ?
Ni1 N3 2.073(3) . ?
Ni1 N6 2.076(3) . ?
Ni1 N1 2.082(3) . ?
Ni1 N4 2.083(3) . ?
P1A F6A 1.546(5) . ?
P1A F4A 1.556(5) . ?
P1A F1A 1.562(5) . ?
P1A F3A 1.585(5) . ?
P1A F5A 1.593(5) . ?
P1A F2A 1.626(6) . ?
P1B F3B 1.521(7) . ?
P1B F5B 1.530(7) . ?
P1B F2B 1.546(8) . ?
P1B F4B 1.601(7) . ?
P1B F1B 1.634(8) . ?
P1B F6B 1.651(7) . ?
P2A F7A 1.496(6) . ?
P2A F11A 1.534(6) . ?
P2A F10A 1.558(7) . ?
P2A F8A 1.591(6) . ?
P2A F12A 1.621(6) . ?
P2A F9A 1.639(6) . ?
P2B F9B 1.531(6) . ?
P2B F8B 1.546(6) . ?
P2B F11B 1.556(6) . ?
P2B F12B 1.585(6) . ?
P2B F7B 1.597(6) . ?
P2B F10B 1.628(7) . ?
N1 C1 1.314(4) . ?
N1 C5 1.335(4) . ?
N2 C10 1.320(4) . ?
N2 C6 1.323(4) . ?
N3 C15 1.314(4) . ?
N3 C11 1.340(4) . ?
N4 C22 1.319(4) . ?
N4 C26 1.334(4) . ?
N5 C27 1.317(4) . ?
N5 C31 1.330(4) . ?
N6 C36 1.309(4) . ?
N6 C32 1.333(4) . ?
N7 C43 1.111(6) . ?
N8 C45 1.114(7) . ?
N9 C47 1.099(6) . ?
N10 C49 1.123(6) . ?
C1 C2 1.372(5) . ?
C1 H1 0.9500 . ?
C2 C3 1.357(5) . ?
C2 H2 0.9500 . ?
C3 C4 1.369(5) . ?
C3 H3 0.9500 . ?
C4 C5 1.370(4) . ?
C4 H4 0.9500 . ?
C5 C6 1.453(4) . ?
C6 C7 1.375(4) . ?
C7 C8 1.366(5) . ?
C7 H7 0.9500 . ?
C8 C9 1.372(5) . ?
C8 C16 1.470(5) . ?
C9 C10 1.364(4) . ?
C9 H9 0.9500 . ?
C10 C11 1.465(4) . ?
C11 C12 1.360(4) . ?
C12 C13 1.374(5) . ?
C12 H12 0.9500 . ?
C13 C14 1.358(5) . ?
C13 H13 0.9500 . ?
C14 C15 1.369(5) . ?
C14 H14 0.9500 . ?
C15 H15 0.9500 . ?
C16 C21 1.364(5) . ?
C16 C17 1.383(5) . ?
C17 C18 1.373(5) . ?
C17 H17 0.9500 . ?
C18 C19 1.361(6) . ?
C18 H18 0.9500 . ?
C19 C20 1.351(6) . ?
C19 H19 0.9500 . ?
C20 C21 1.373(5) . ?
C20 H20 0.9500 . ?
C21 H21 0.9500 . ?
C22 C23 1.361(5) . ?
C22 H22 0.9500 . ?
C23 C24 1.369(5) . ?
C23 H23 0.9500 . ?
C24 C25 1.373(5) . ?
C24 H24 0.9500 . ?
C25 C26 1.357(4) . ?
C25 H25 0.9500 . ?
C26 C27 1.473(4) . ?
C27 C28 1.367(4) . ?
C28 C29 1.364(5) . ?
C28 H28 0.9500 . ?
C29 C30 1.381(5) . ?
C29 C37 1.464(5) . ?
C30 C31 1.359(4) . ?
C30 H30 0.9500 . ?
C31 C32 1.454(4) . ?
C32 C33 1.370(4) . ?
C33 C34 1.359(5) . ?
C33 H33 0.9500 . ?
C34 C35 1.357(5) . ?
C34 H34 0.9500 . ?
C35 C36 1.375(5) . ?
C35 H35 0.9500 . ?
C36 H36 0.9500 . ?
C37 C38 1.369(5) . ?
C37 C42 1.387(5) . ?
C38 C39 1.372(5) . ?
C38 H38 0.9500 . ?
C39 C40 1.360(6) . ?
C39 H39 0.9500 . ?
C40 C41 1.368(6) . ?
C40 H40 0.9500 . ?
C41 C42 1.366(5) . ?
C41 H41 0.9500 . ?
C42 H42 0.9500 . ?
C43 C44 1.433(7) . ?
C44 H44A 0.9800 . ?
C44 H44B 0.9800 . ?
C44 H44C 0.9800 . ?
C45 C46 1.424(6) . ?
C46 H46A 0.9800 . ?
C46 H46B 0.9800 . ?
C46 H46C 0.9800 . ?
C47 C48 1.430(6) . ?
C48 H48A 0.9800 . ?
C48 H48B 0.9800 . ?
C48 H48C 0.9800 . ?
C49 C50 1.412(7) . ?
C50 H50A 0.9800 . ?
C50 H50B 0.9800 . ?
C50 H50C 0.9800 . ?

loop_
_geom_torsion_atom_site_label_1
_geom_torsion_atom_site_label_2
_geom_torsion_atom_site_label_3
_geom_torsion_atom_site_label_4
_geom_torsion
_geom_torsion_site_symmetry_1
_geom_torsion_site_symmetry_2
_geom_torsion_site_symmetry_3
_geom_torsion_site_symmetry_4
_geom_torsion_publ_flag
N2 Ni1 N1 C1 177.9(3) . . . . ?
N5 Ni1 N1 C1 -2.6(3) . . . . ?
N3 Ni1 N1 C1 176.2(2) . . . . ?
N6 Ni1 N1 C1 76.0(3) . . . . ?
N4 Ni1 N1 C1 -81.4(3) . . . . ?
N2 Ni1 N1 C5 0.5(2) . . . . ?
N5 Ni1 N1 C5 -179.9(2) . . . . ?
N3 Ni1 N1 C5 -1.2(4) . . . . ?
N6 Ni1 N1 C5 -101.4(2) . . . . ?
N4 Ni1 N1 C5 101.3(2) . . . . ?
N5 Ni1 N2 C10 20(7) . . . . ?
N3 Ni1 N2 C10 -0.9(2) . . . . ?
N6 Ni1 N2 C10 -89.9(2) . . . . ?
N1 Ni1 N2 C10 179.8(3) . . . . ?
N4 Ni1 N2 C10 88.6(2) . . . . ?
N5 Ni1 N2 C6 -160(6) . . . . ?
N3 Ni1 N2 C6 179.3(3) . . . . ?
N6 Ni1 N2 C6 90.4(2) . . . . ?
N1 Ni1 N2 C6 0.0(2) . . . . ?
N4 Ni1 N2 C6 -91.1(2) . . . . ?
N2 Ni1 N3 C15 179.7(3) . . . . ?
N5 Ni1 N3 C15 0.1(3) . . . . ?
N6 Ni1 N3 C15 -78.1(3) . . . . ?
N1 Ni1 N3 C15 -178.6(2) . . . . ?
N4 Ni1 N3 C15 78.6(3) . . . . ?
N2 Ni1 N3 C11 3.0(2) . . . . ?
N5 Ni1 N3 C11 -176.6(2) . . . . ?
N6 Ni1 N3 C11 105.2(2) . . . . ?
N1 Ni1 N3 C11 4.7(4) . . . . ?
N4 Ni1 N3 C11 -98.1(2) . . . . ?
N2 Ni1 N4 C22 2.5(3) . . . . ?
N5 Ni1 N4 C22 -178.7(3) . . . . ?
N3 Ni1 N4 C22 81.1(3) . . . . ?
N6 Ni1 N4 C22 178.8(3) . . . . ?
N1 Ni1 N4 C22 -76.1(3) . . . . ?
N2 Ni1 N4 C26 -179.4(2) . . . . ?
N5 Ni1 N4 C26 -0.6(2) . . . . ?
N3 Ni1 N4 C26 -100.8(2) . . . . ?
N6 Ni1 N4 C26 -3.2(4) . . . . ?
N1 Ni1 N4 C26 102.0(2) . . . . ?
N2 Ni1 N5 C27 68(7) . . . . ?
N3 Ni1 N5 C27 88.5(2) . . . . ?
N6 Ni1 N5 C27 177.8(3) . . . . ?
N1 Ni1 N5 C27 -92.0(2) . . . . ?
N4 Ni1 N5 C27 -1.2(2) . . . . ?
N2 Ni1 N5 C31 -108(6) . . . . ?
N3 Ni1 N5 C31 -87.6(2) . . . . ?
N6 Ni1 N5 C31 1.7(2) . . . . ?
N1 Ni1 N5 C31 91.9(2) . . . . ?
N4 Ni1 N5 C31 -177.3(3) . . . . ?
N2 Ni1 N6 C36 0.3(3) . . . . ?
N5 Ni1 N6 C36 -178.5(3) . . . . ?
N3 Ni1 N6 C36 -78.2(3) . . . . ?
N1 Ni1 N6 C36 78.8(3) . . . . ?
N4 Ni1 N6 C36 -175.9(2) . . . . ?
N2 Ni1 N6 C32 176.2(2) . . . . ?
N5 Ni1 N6 C32 -2.6(2) . . . . ?
N3 Ni1 N6 C32 97.7(2) . . . . ?
N1 Ni1 N6 C32 -105.3(2) . . . . ?
N4 Ni1 N6 C32 0.0(4) . . . . ?
C5 N1 C1 C2 1.3(5) . . . . ?
Ni1 N1 C1 C2 -175.9(2) . . . . ?
N1 C1 C2 C3 -1.3(5) . . . . ?
C1 C2 C3 C4 -0.5(6) . . . . ?
C2 C3 C4 C5 2.1(6) . . . . ?
C1 N1 C5 C4 0.4(4) . . . . ?
Ni1 N1 C5 C4 178.0(2) . . . . ?
C1 N1 C5 C6 -178.5(3) . . . . ?
Ni1 N1 C5 C6 -1.0(3) . . . . ?
C3 C4 C5 N1 -2.1(5) . . . . ?
C3 C4 C5 C6 176.8(3) . . . . ?
C10 N2 C6 C7 0.8(5) . . . . ?
Ni1 N2 C6 C7 -179.5(2) . . . . ?
C10 N2 C6 C5 179.7(3) . . . . ?
Ni1 N2 C6 C5 -0.6(4) . . . . ?
N1 C5 C6 N2 1.0(4) . . . . ?
C4 C5 C6 N2 -177.9(3) . . . . ?
N1 C5 C6 C7 179.9(3) . . . . ?
C4 C5 C6 C7 0.9(5) . . . . ?
N2 C6 C7 C8 0.8(5) . . . . ?
C5 C6 C7 C8 -178.0(3) . . . . ?
C6 C7 C8 C9 -1.0(5) . . . . ?
C6 C7 C8 C16 -179.7(3) . . . . ?
C7 C8 C9 C10 -0.4(5) . . . . ?
C16 C8 C9 C10 178.3(3) . . . . ?
C6 N2 C10 C9 -2.2(5) . . . . ?
Ni1 N2 C10 C9 178.1(2) . . . . ?
C6 N2 C10 C11 178.6(3) . . . . ?
Ni1 N2 C10 C11 -1.1(4) . . . . ?
C8 C9 C10 N2 2.0(5) . . . . ?
C8 C9 C10 C11 -178.9(3) . . . . ?
C15 N3 C11 C12 -1.7(4) . . . . ?
Ni1 N3 C11 C12 175.3(2) . . . . ?
C15 N3 C11 C10 178.6(3) . . . . ?
Ni1 N3 C11 C10 -4.4(3) . . . . ?
N2 C10 C11 N3 3.7(4) . . . . ?
C9 C10 C11 N3 -175.4(3) . . . . ?
N2 C10 C11 C12 -176.0(3) . . . . ?
C9 C10 C11 C12 4.9(5) . . . . ?
N3 C11 C12 C13 1.1(5) . . . . ?
C10 C11 C12 C13 -179.3(3) . . . . ?
C11 C12 C13 C14 -0.1(5) . . . . ?
C12 C13 C14 C15 -0.2(5) . . . . ?
C11 N3 C15 C14 1.3(5) . . . . ?
Ni1 N3 C15 C14 -175.2(2) . . . . ?
C13 C14 C15 N3 -0.4(5) . . . . ?
C7 C8 C16 C21 148.0(4) . . . . ?
C9 C8 C16 C21 -30.7(5) . . . . ?
C7 C8 C16 C17 -31.5(5) . . . . ?
C9 C8 C16 C17 149.8(4) . . . . ?
C21 C16 C17 C18 -2.3(6) . . . . ?
C8 C16 C17 C18 177.2(4) . . . . ?
C16 C17 C18 C19 0.9(6) . . . . ?
C17 C18 C19 C20 1.0(7) . . . . ?
C18 C19 C20 C21 -1.4(6) . . . . ?
C17 C16 C21 C20 1.8(6) . . . . ?
C8 C16 C21 C20 -177.6(4) . . . . ?
C19 C20 C21 C16 0.0(6) . . . . ?
C26 N4 C22 C23 -0.9(5) . . . . ?
Ni1 N4 C22 C23 177.1(3) . . . . ?
N4 C22 C23 C24 0.8(5) . . . . ?
C22 C23 C24 C25 0.1(6) . . . . ?
C23 C24 C25 C26 -1.0(6) . . . . ?
C22 N4 C26 C25 0.0(5) . . . . ?
Ni1 N4 C26 C25 -178.3(3) . . . . ?
C22 N4 C26 C27 -179.7(3) . . . . ?
Ni1 N4 C26 C27 2.0(3) . . . . ?
C24 C25 C26 N4 1.0(5) . . . . ?
C24 C25 C26 C27 -179.4(3) . . . . ?
C31 N5 C27 C28 -0.6(5) . . . . ?
Ni1 N5 C27 C28 -176.6(2) . . . . ?
C31 N5 C27 C26 178.6(3) . . . . ?
Ni1 N5 C27 C26 2.6(4) . . . . ?
N4 C26 C27 N5 -3.0(4) . . . . ?
C25 C26 C27 N5 177.4(3) . . . . ?
N4 C26 C27 C28 176.2(3) . . . . ?
C25 C26 C27 C28 -3.5(5) . . . . ?
N5 C27 C28 C29 -0.8(5) . . . . ?
C26 C27 C28 C29 -179.8(3) . . . . ?
C27 C28 C29 C30 0.7(5) . . . . ?
C27 C28 C29 C37 179.5(3) . . . . ?
C28 C29 C30 C31 0.7(5) . . . . ?
C37 C29 C30 C31 -178.2(3) . . . . ?
C27 N5 C31 C30 2.0(5) . . . . ?
Ni1 N5 C31 C30 178.1(2) . . . . ?
C27 N5 C31 C32 -176.6(3) . . . . ?
Ni1 N5 C31 C32 -0.6(4) . . . . ?
C29 C30 C31 N5 -2.1(5) . . . . ?
C29 C30 C31 C32 176.4(3) . . . . ?
C36 N6 C32 C33 0.3(5) . . . . ?
Ni1 N6 C32 C33 -175.9(3) . . . . ?
C36 N6 C32 C31 179.3(3) . . . . ?
Ni1 N6 C32 C31 3.1(3) . . . . ?
N5 C31 C32 N6 -1.7(4) . . . . ?
C30 C31 C32 N6 179.7(3) . . . . ?
N5 C31 C32 C33 177.2(3) . . . . ?
C30 C31 C32 C33 -1.4(5) . . . . ?
N6 C32 C33 C34 0.3(5) . . . . ?
C31 C32 C33 C34 -178.6(3) . . . . ?
C32 C33 C34 C35 -0.5(6) . . . . ?
C33 C34 C35 C36 0.1(6) . . . . ?
C32 N6 C36 C35 -0.8(5) . . . . ?
Ni1 N6 C36 C35 174.9(2) . . . . ?
C34 C35 C36 N6 0.6(5) . . . . ?
C28 C29 C37 C38 30.3(5) . . . . ?
C30 C29 C37 C38 -150.8(4) . . . . ?
C28 C29 C37 C42 -147.0(4) . . . . ?
C30 C29 C37 C42 31.8(5) . . . . ?
C42 C37 C38 C39 0.7(6) . . . . ?
C29 C37 C38 C39 -176.7(4) . . . . ?
C37 C38 C39 C40 -0.4(6) . . . . ?
C38 C39 C40 C41 -1.1(7) . . . . ?
C39 C40 C41 C42 2.1(7) . . . . ?
C40 C41 C42 C37 -1.7(6) . . . . ?
C38 C37 C42 C41 0.3(6) . . . . ?
C29 C37 C42 C41 177.7(3) . . . . ?
